data_7704757
loop_
_publ_author_name
'Kaniewska, Kinga'
'Ponikiewski, \/Lukasz'
'Szynkiewicz, Natalia'
'Cie\'slik, Bart\/lomiej'
'Pikies, Jerzy'
'Krzystek, J.'
'Dragulescu-Andrasi, Alina'
'Stoian, Sebastian A.'
'Grubba, Rafa\/l'

_publ_section_title
;
 Homoleptic mono-, di-, and tetra-iron complexes featuring phosphido
 ligands: a synthetic, structural, and spectroscopic study.
;
_journal_issue 29
_journal_name_full 'Dalton transactions (Cambridge, England : 2003)'
_journal_page_first 10091
_journal_page_last 10103
_journal_paper_doi 10.1039/d0dt01503b
_journal_volume 49
_journal_year 2020
_chemical_formula_moiety 'C32 H72 Fe2 P4, C12 H30 Li O6'
_chemical_formula_sum 'C44 H102 Fe2 Li O6 P4'
_chemical_formula_weight 969.77
_chemical_properties_physical Air-sensitive,Moisture-sensitive,Oxygen-sensitive
_space_group_IT_number 14
_space_group_name_Hall '-P 2yn'
_space_group_name_H-M_alt 'P 1 21/n 1'
_symmetry_cell_setting monoclinic
_symmetry_Int_Tables_number 14
_symmetry_space_group_name_Hall '-P 2yn'
_symmetry_space_group_name_H-M 'P 1 21/n 1'
_atom_sites_solution_hydrogens geom
_audit_conform_dict_location ftp://ftp.iucr.org/pub/cif_core.dic
_audit_conform_dict_name cif_core.dic
_audit_conform_dict_version 2.4.3
_audit_creation_date 2020-06-20T17:58:58-00:00
_audit_creation_method 'WinGX routine CIF_UPDATE'
_audit_update_record
;
2020-06-24 deposited with the CCDC.	2020-07-02 downloaded from the CCDC.
;
_cell_angle_alpha 90
_cell_angle_beta 104.1070(10)
_cell_angle_gamma 90
_cell_formula_units_Z 4
_cell_length_a 16.3033(2)
_cell_length_b 18.5678(2)
_cell_length_c 19.4935(2)
_cell_measurement_reflns_used 13634
_cell_measurement_temperature 150(2)
_cell_measurement_theta_max 62.612
_cell_measurement_theta_min 3.65
_cell_measurement_wavelength 1.54184
_cell_volume 5723.04(11)
_computing_cell_refinement
;
CrysAlisPro, Agilent Technologies,
Version 1.171.37.35 (release 13-08-2014 CrysAlis171 .NET)
(compiled Aug 13 2014,18:06:01)
;
_computing_data_collection
;
CrysAlisPro, Agilent Technologies,
Version 1.171.37.35 (release 13-08-2014 CrysAlis171 .NET)
(compiled Aug 13 2014,18:06:01)
;
_computing_data_reduction
;
CrysAlisPro, Agilent Technologies,
Version 1.171.37.35 (release 13-08-2014 CrysAlis171 .NET)
(compiled Aug 13 2014,18:06:01)
;
_computing_molecular_graphics 'Ortep for Windows (Farrugia, 2012)'
_computing_publication_material 'WinGX publication routines (Farrugia, 2012)'
_computing_structure_refinement 'SHELXL-2018/1 (Sheldrick, 2018)'
_computing_structure_solution 'SHELXT 2014/5 (Sheldrick, 2014)'
_diffrn_ambient_temperature 150(2)
_diffrn_detector 'CCD plate'
_diffrn_detector_area_resol_mean 16.1399
_diffrn_detector_type Sapphire3
_diffrn_measured_fraction_theta_full 0.997
_diffrn_measured_fraction_theta_max 0.997
_diffrn_measurement_device 'four-circle diffractometer'
_diffrn_measurement_device_type 'Xcalibur, Sapphire3, Gemini ultra'
_diffrn_measurement_method '\w scans'
_diffrn_radiation_monochromator mirror
_diffrn_radiation_probe x-ray
_diffrn_radiation_type CuK\a
_diffrn_radiation_wavelength 1.54184
_diffrn_reflns_av_R_equivalents 0.0316
_diffrn_reflns_av_unetI/netI 0.0297
_diffrn_reflns_Laue_measured_fraction_full 0.997
_diffrn_reflns_Laue_measured_fraction_max 0.997
_diffrn_reflns_limit_h_max 15
_diffrn_reflns_limit_h_min -18
_diffrn_reflns_limit_k_max 21
_diffrn_reflns_limit_k_min -20
_diffrn_reflns_limit_l_max 22
_diffrn_reflns_limit_l_min -21
_diffrn_reflns_number 31171
_diffrn_reflns_point_group_measured_fraction_full 0.997
_diffrn_reflns_point_group_measured_fraction_max 0.997
_diffrn_reflns_theta_full 62.628
_diffrn_reflns_theta_max 62.628
_diffrn_reflns_theta_min 3.672
_diffrn_source 'sealed X-ray tube'
_diffrn_source_type 'Enhance Ultra (Cu) X-ray Source'
_exptl_absorpt_coefficient_mu 5.408
_exptl_absorpt_correction_T_max 1.00000
_exptl_absorpt_correction_T_min 0.39577
_exptl_absorpt_correction_type multi-scan
_exptl_absorpt_process_details
;
CrysAlisPro, Agilent Technologies,
Version 1.171.37.35 (release 13-08-2014 CrysAlis171 .NET)
(compiled Aug 13 2014,18:06:01)
Empirical absorption correction using spherical harmonics,
 implemented in SCALE3 ABSPACK scaling algorithm.
Empirical absorption correction using spherical harmonics,
 implemented in SCALE3 ABSPACK scaling algorithm.
;
_exptl_crystal_colour red
_exptl_crystal_density_diffrn 1.126
_exptl_crystal_density_method 'not measured'
_exptl_crystal_description needle
_exptl_crystal_F_000 2116
_exptl_crystal_size_max 0.4798
_exptl_crystal_size_mid 0.4760
_exptl_crystal_size_min 0.2721
_refine_diff_density_max 0.48
_refine_diff_density_min -0.388
_refine_diff_density_rms 0.05
_refine_ls_extinction_method none
_refine_ls_goodness_of_fit_ref 1.02
_refine_ls_hydrogen_treatment constr
_refine_ls_matrix_type full
_refine_ls_number_constraints 0
_refine_ls_number_parameters 557
_refine_ls_number_reflns 9133
_refine_ls_number_restraints 0
_refine_ls_restrained_S_all 1.02
_refine_ls_R_factor_all 0.0384
_refine_ls_R_factor_gt 0.0347
_refine_ls_shift/su_max 0.001
_refine_ls_shift/su_mean 0
_refine_ls_structure_factor_coef Fsqd
_refine_ls_weighting_details 'w=1/[\s^2^(Fo^2^)+(0.0509P)^2^+3.0188P] where P=(Fo^2^+2Fc^2^)/3'
_refine_ls_weighting_scheme calc
_refine_ls_wR_factor_gt 0.0882
_refine_ls_wR_factor_ref 0.0907
_reflns_Friedel_coverage 0
_reflns_number_gt 8404
_reflns_number_total 9133
_reflns_threshold_expression 'I > 2\s(I)'
_cod_data_source_file d0dt01503b2.cif
_cod_data_source_block 15168
_cod_depositor_comments 'Adding full bibliography for 7704757--7704761.cif.'
_cod_original_sg_symbol_H-M 'P 21/n'
_cod_database_code 7704757

loop_
_symmetry_equiv_pos_as_xyz
'x, y, z'
'-x+1/2, y+1/2, -z+1/2'
'-x, -y, -z'
'x-1/2, -y-1/2, z-1/2'

loop_
_atom_site_label
_atom_site_type_symbol
_atom_site_fract_x
_atom_site_fract_y
_atom_site_fract_z
_atom_site_U_iso_or_equiv
_atom_site_adp_type
_atom_site_occupancy
_atom_site_site_symmetry_order
_atom_site_calc_flag
_atom_site_refinement_flags_posn
_atom_site_refinement_flags_adp
_atom_site_refinement_flags_occupancy
_atom_site_disorder_assembly
_atom_site_disorder_group
C1 C 0.66355(14) 0.04037(12) 0.14054(12) 0.0281(5) Uani 1 1 d . . . . .
C5 C 0.85942(14) 0.02798(12) 0.18147(12) 0.0288(5) Uani 1 1 d . . . . .
C9 C 0.91810(14) 0.30177(12) 0.13315(11) 0.0265(5) Uani 1 1 d . . . . .
C10 C 0.93459(18) 0.28425(17) 0.21204(13) 0.0485(7) Uani 1 1 d . . . . .
H10A H 0.893843 0.310175 0.232456 0.073 Uiso 1 1 calc R U . . .
H10B H 0.928361 0.232314 0.218148 0.073 Uiso 1 1 calc R U . . .
H10C H 0.992134 0.299044 0.236029 0.073 Uiso 1 1 calc R U . . .
C11 C 0.93235(17) 0.38257(13) 0.12363(15) 0.0412(6) Uani 1 1 d . . . . .
H11A H 0.921776 0.393745 0.073096 0.062 Uiso 1 1 calc R U . . .
H11B H 0.893531 0.410438 0.144552 0.062 Uiso 1 1 calc R U . . .
H11C H 0.990836 0.395078 0.147176 0.062 Uiso 1 1 calc R U . . .
C12 C 0.98298(14) 0.26027(13) 0.10351(14) 0.0357(6) Uani 1 1 d . . . . .
H12A H 0.973875 0.270504 0.052888 0.054 Uiso 1 1 calc R U . . .
H12B H 1.040174 0.275229 0.12827 0.054 Uiso 1 1 calc R U . . .
H12C H 0.976401 0.208499 0.110388 0.054 Uiso 1 1 calc R U . . .
C13 C 0.72241(14) 0.32115(11) 0.10524(11) 0.0254(5) Uani 1 1 d . . . . .
C14 C 0.72355(17) 0.40180(13) 0.08912(16) 0.0437(6) Uani 1 1 d . . . . .
H14A H 0.725156 0.408632 0.039612 0.066 Uiso 1 1 calc R U . . .
H14B H 0.672523 0.424478 0.097361 0.066 Uiso 1 1 calc R U . . .
H14C H 0.773701 0.423908 0.12006 0.066 Uiso 1 1 calc R U . . .
C15 C 0.64200(14) 0.28974(13) 0.05734(12) 0.0313(5) Uani 1 1 d . . . . .
H15A H 0.643126 0.29667 0.007736 0.047 Uiso 1 1 calc R U . . .
H15B H 0.638796 0.238161 0.067032 0.047 Uiso 1 1 calc R U . . .
H15C H 0.592505 0.314233 0.066511 0.047 Uiso 1 1 calc R U . . .
C16 C 0.71991(17) 0.31003(15) 0.18226(13) 0.0412(6) Uani 1 1 d . . . . .
H16A H 0.771319 0.330055 0.213359 0.062 Uiso 1 1 calc R U . . .
H16B H 0.670259 0.334487 0.191189 0.062 Uiso 1 1 calc R U . . .
H16C H 0.716551 0.258415 0.191711 0.062 Uiso 1 1 calc R U . . .
C17 C 0.86226(12) 0.08835(11) -0.09266(11) 0.0212(4) Uani 1 1 d . . . . .
C18 C 0.85808(15) 0.00678(12) -0.08199(15) 0.0383(6) Uani 1 1 d . . . . .
H18A H 0.807797 -0.012697 -0.115035 0.057 Uiso 1 1 calc R U . . .
H18B H 0.90884 -0.015882 -0.090786 0.057 Uiso 1 1 calc R U . . .
H18C H 0.85494 -0.003231 -0.03334 0.057 Uiso 1 1 calc R U . . .
C19 C 0.94110(14) 0.11685(14) -0.04051(12) 0.0323(5) Uani 1 1 d . . . . .
H19A H 0.936664 0.107612 0.00795 0.048 Uiso 1 1 calc R U . . .
H19B H 0.991244 0.092446 -0.048534 0.048 Uiso 1 1 calc R U . . .
H19C H 0.946027 0.168795 -0.047463 0.048 Uiso 1 1 calc R U . . .
C20 C 0.87159(15) 0.10375(13) -0.16747(12) 0.0329(5) Uani 1 1 d . . . . .
H20A H 0.821607 0.085905 -0.202051 0.049 Uiso 1 1 calc R U . . .
H20B H 0.876961 0.155778 -0.173614 0.049 Uiso 1 1 calc R U . . .
H20C H 0.922178 0.079429 -0.174685 0.049 Uiso 1 1 calc R U . . .
C21 C 0.66552(12) 0.10349(11) -0.12360(10) 0.0203(4) Uani 1 1 d . . . . .
C22 C 0.65387(16) 0.10976(14) -0.20362(12) 0.0357(5) Uani 1 1 d . . . . .
H22A H 0.663118 0.159782 -0.215918 0.054 Uiso 1 1 calc R U . . .
H22B H 0.694721 0.078459 -0.218551 0.054 Uiso 1 1 calc R U . . .
H22C H 0.596321 0.095058 -0.227684 0.054 Uiso 1 1 calc R U . . .
C23 C 0.65076(14) 0.02515(12) -0.10610(13) 0.0312(5) Uani 1 1 d . . . . .
H23A H 0.693187 -0.005505 -0.119594 0.047 Uiso 1 1 calc R U . . .
H23B H 0.655501 0.020446 -0.055205 0.047 Uiso 1 1 calc R U . . .
H23C H 0.594106 0.01021 -0.132254 0.047 Uiso 1 1 calc R U . . .
C24 C 0.59846(14) 0.14986(13) -0.10197(14) 0.0345(5) Uani 1 1 d . . . . .
H24A H 0.606863 0.200462 -0.112799 0.052 Uiso 1 1 calc R U . . .
H24B H 0.542067 0.13429 -0.128146 0.052 Uiso 1 1 calc R U . . .
H24C H 0.603463 0.144526 -0.051096 0.052 Uiso 1 1 calc R U . . .
C25 C 0.8925(6) 0.3725(5) -0.1408(5) 0.0254(17) Uani 0.684(5) 1 d . . P A 1
C26 C 0.9185(3) 0.3050(2) -0.1683(2) 0.0480(12) Uani 0.684(5) 1 d . . P A 1
H26A H 0.9141 0.265448 -0.136142 0.072 Uiso 0.684(5) 1 calc R U P A 1
H26B H 0.881683 0.295234 -0.215161 0.072 Uiso 0.684(5) 1 calc R U P A 1
H26C H 0.977195 0.309271 -0.172046 0.072 Uiso 0.684(5) 1 calc R U P A 1
C27 C 0.9706(2) 0.3909(3) -0.0698(2) 0.0511(13) Uani 0.684(5) 1 d . . P A 1
H27A H 0.95796 0.435799 -0.04808 0.077 Uiso 0.684(5) 1 calc R U P A 1
H27B H 0.97595 0.351486 -0.035618 0.077 Uiso 0.684(5) 1 calc R U P A 1
H27C H 1.02387 0.396239 -0.084261 0.077 Uiso 0.684(5) 1 calc R U P A 1
C28 C 0.8973(2) 0.4365(2) -0.1871(2) 0.0352(10) Uani 0.684(5) 1 d . . P A 1
H28A H 0.879248 0.479849 -0.166102 0.053 Uiso 0.684(5) 1 calc R U P A 1
H28B H 0.955665 0.442667 -0.191064 0.053 Uiso 0.684(5) 1 calc R U P A 1
H28C H 0.860153 0.42863 -0.234179 0.053 Uiso 0.684(5) 1 calc R U P A 1
C29 C 0.6987(4) 0.3813(4) -0.1699(4) 0.0235(14) Uani 0.684(5) 1 d . . P A 1
C30 C 0.7016(4) 0.3249(3) -0.2362(2) 0.0476(12) Uani 0.684(5) 1 d . . P A 1
H30A H 0.748726 0.337968 -0.25676 0.071 Uiso 0.684(5) 1 calc R U P A 1
H30B H 0.709491 0.27549 -0.21801 0.071 Uiso 0.684(5) 1 calc R U P A 1
H30C H 0.648346 0.328091 -0.27254 0.071 Uiso 0.684(5) 1 calc R U P A 1
C31 C 0.6901(8) 0.4544(7) -0.2038(6) 0.047(6) Uani 0.684(5) 1 d . . P A 1
H31A H 0.741145 0.465383 -0.219903 0.07 Uiso 0.684(5) 1 calc R U P A 1
H31B H 0.640818 0.454827 -0.244396 0.07 Uiso 0.684(5) 1 calc R U P A 1
H31C H 0.682596 0.490688 -0.169362 0.07 Uiso 0.684(5) 1 calc R U P A 1
C32 C 0.6285(3) 0.3579(3) -0.1437(3) 0.0426(12) Uani 0.684(5) 1 d . . P A 1
H32A H 0.640342 0.309874 -0.122734 0.064 Uiso 0.684(5) 1 calc R U P A 1
H32B H 0.619449 0.39175 -0.107747 0.064 Uiso 0.684(5) 1 calc R U P A 1
H32C H 0.577672 0.355889 -0.182781 0.064 Uiso 0.684(5) 1 calc R U P A 1
C25A C 0.9048(13) 0.3756(12) -0.1282(10) 0.016(4) Uiso 0.316(5) 1 d . . P A 2
C26A C 0.8801(6) 0.3327(5) -0.2113(5) 0.044(2) Uiso 0.316(5) 1 d . . P A 2
H26D H 0.837309 0.360835 -0.244555 0.066 Uiso 0.316(5) 1 calc R U P A 2
H26E H 0.931249 0.328988 -0.229084 0.066 Uiso 0.316(5) 1 calc R U P A 2
H26F H 0.858078 0.284324 -0.206486 0.066 Uiso 0.316(5) 1 calc R U P A 2
C27A C 0.9636(5) 0.3330(5) -0.0869(4) 0.035(2) Uiso 0.316(5) 1 d . . P A 2
H27D H 0.938948 0.285532 -0.082569 0.053 Uiso 0.316(5) 1 calc R U P A 2
H27E H 1.011805 0.327618 -0.108219 0.053 Uiso 0.316(5) 1 calc R U P A 2
H27F H 0.982628 0.354742 -0.039922 0.053 Uiso 0.316(5) 1 calc R U P A 2
C28A C 0.9202(6) 0.4503(5) -0.1458(6) 0.039(2) Uiso 0.316(5) 1 d . . P A 2
H28D H 0.868562 0.470472 -0.176416 0.059 Uiso 0.316(5) 1 calc R U P A 2
H28E H 0.936632 0.478769 -0.102301 0.059 Uiso 0.316(5) 1 calc R U P A 2
H28F H 0.965809 0.451645 -0.170597 0.059 Uiso 0.316(5) 1 calc R U P A 2
C29A C 0.7031(10) 0.3700(8) -0.1817(8) 0.018(4) Uiso 0.316(5) 1 d . . P A 2
C30A C 0.6719(8) 0.3226(8) -0.2256(7) 0.051(4) Uiso 0.316(5) 1 d . . P A 2
H30D H 0.686835 0.274946 -0.204606 0.076 Uiso 0.316(5) 1 calc R U P A 2
H30E H 0.610199 0.327739 -0.238855 0.076 Uiso 0.316(5) 1 calc R U P A 2
H30F H 0.694066 0.327796 -0.267717 0.076 Uiso 0.316(5) 1 calc R U P A 2
C31A C 0.6873(19) 0.4528(16) -0.2037(13) 0.041(11) Uiso 0.316(5) 1 d . . P A 2
H31D H 0.715511 0.483477 -0.164098 0.062 Uiso 0.316(5) 1 calc R U P A 2
H31E H 0.710314 0.462802 -0.244745 0.062 Uiso 0.316(5) 1 calc R U P A 2
H31F H 0.626448 0.462745 -0.215883 0.062 Uiso 0.316(5) 1 calc R U P A 2
C32A C 0.6279(8) 0.3806(6) -0.1253(6) 0.033(3) Uiso 0.316(5) 1 d . . P A 2
H32D H 0.648917 0.417447 -0.089374 0.05 Uiso 0.316(5) 1 calc R U P A 2
H32E H 0.572644 0.39522 -0.15456 0.05 Uiso 0.316(5) 1 calc R U P A 2
H32F H 0.622271 0.334654 -0.10212 0.05 Uiso 0.316(5) 1 calc R U P A 2
C33 C 0.8339(3) 0.2732(3) 0.3726(3) 0.121(2) Uani 1 1 d . . . . .
H33A H 0.776564 0.290936 0.369792 0.182 Uiso 1 1 calc R U . . .
H33B H 0.874805 0.311664 0.390266 0.182 Uiso 1 1 calc R U . . .
H33C H 0.838588 0.258315 0.325485 0.182 Uiso 1 1 calc R U . . .
C34 C 0.93323(16) 0.18629(17) 0.42494(14) 0.0452(7) Uani 1 1 d . . . . .
H34A H 0.975995 0.220627 0.451153 0.054 Uiso 1 1 calc R U . . .
H34B H 0.943111 0.179009 0.377282 0.054 Uiso 1 1 calc R U . . .
C35 C 0.93985(17) 0.11660(15) 0.46333(16) 0.0457(7) Uani 1 1 d . . . . .
H35A H 0.90275 0.080266 0.433958 0.055 Uiso 1 1 calc R U . . .
H35B H 0.998806 0.098722 0.47374 0.055 Uiso 1 1 calc R U . . .
C36 C 0.9314(2) 0.0667(2) 0.5718(2) 0.0782(12) Uani 1 1 d . . . . .
H36A H 0.913446 0.076168 0.615363 0.117 Uiso 1 1 calc R U . . .
H36B H 0.900139 0.025228 0.547314 0.117 Uiso 1 1 calc R U . . .
H36C H 0.992149 0.056163 0.583435 0.117 Uiso 1 1 calc R U . . .
C37 C 0.9544(2) 0.2704(3) 0.6193(3) 0.141(3) Uani 1 1 d . . . . .
H37A H 0.967964 0.221556 0.637699 0.211 Uiso 1 1 calc R U . . .
H37B H 0.991157 0.283082 0.5881 0.211 Uiso 1 1 calc R U . . .
H37C H 0.963421 0.30452 0.658713 0.211 Uiso 1 1 calc R U . . .
C38 C 0.8466(4) 0.3422(2) 0.5532(4) 0.153(3) Uani 1 1 d . . . . .
H38A H 0.871228 0.351258 0.512298 0.183 Uiso 1 1 calc R U . . .
H38B H 0.868338 0.37905 0.589752 0.183 Uiso 1 1 calc R U . . .
C39 C 0.7534(4) 0.3454(2) 0.5309(3) 0.126(2) Uani 1 1 d . . . . .
H39A H 0.729546 0.344348 0.572917 0.151 Uiso 1 1 calc R U . . .
H39B H 0.735512 0.390797 0.504883 0.151 Uiso 1 1 calc R U . . .
C40 C 0.6343(2) 0.2840(3) 0.4591(3) 0.113(2) Uani 1 1 d . . . . .
H40A H 0.617744 0.241528 0.429163 0.169 Uiso 1 1 calc R U . . .
H40B H 0.60677 0.282544 0.498579 0.169 Uiso 1 1 calc R U . . .
H40C H 0.616728 0.327682 0.43114 0.169 Uiso 1 1 calc R U . . .
C41 C 0.7013(2) 0.0999(2) 0.37749(16) 0.0614(9) Uani 1 1 d . . . . .
H41A H 0.710939 0.140823 0.348758 0.092 Uiso 1 1 calc R U . . .
H41B H 0.743757 0.062571 0.377255 0.092 Uiso 1 1 calc R U . . .
H41C H 0.644672 0.08013 0.3578 0.092 Uiso 1 1 calc R U . . .
C42 C 0.69448(18) 0.06658(14) 0.49319(17) 0.0490(7) Uani 1 1 d . . . . .
H42A H 0.743577 0.033496 0.5035 0.059 Uiso 1 1 calc R U . . .
H42B H 0.643313 0.038746 0.470371 0.059 Uiso 1 1 calc R U . . .
C43 C 0.68379(17) 0.10033(15) 0.55923(15) 0.0459(7) Uani 1 1 d . . . . .
H43A H 0.631747 0.129958 0.549429 0.055 Uiso 1 1 calc R U . . .
H43B H 0.679003 0.06277 0.594089 0.055 Uiso 1 1 calc R U . . .
C44 C 0.7518(2) 0.1777(3) 0.65080(15) 0.0750(11) Uani 1 1 d . . . . .
H44A H 0.802408 0.207402 0.667777 0.113 Uiso 1 1 calc R U . . .
H44B H 0.701327 0.208196 0.643065 0.113 Uiso 1 1 calc R U . . .
H44C H 0.749211 0.140797 0.686139 0.113 Uiso 1 1 calc R U . . .
O1 O 0.85099(11) 0.21350(11) 0.41936(9) 0.0464(5) Uani 1 1 d . . . . .
O2 O 0.91478(11) 0.12799(9) 0.52722(10) 0.0402(4) Uani 1 1 d . . . . .
O3 O 0.86846(15) 0.27315(14) 0.58045(17) 0.0862(9) Uani 1 1 d . . . . .
O4 O 0.72265(14) 0.28455(10) 0.48581(15) 0.0704(7) Uani 1 1 d . . . . .
O5 O 0.70775(11) 0.12311(9) 0.44814(9) 0.0385(4) Uani 1 1 d . . . . .
O6 O 0.75549(10) 0.14404(10) 0.58628(9) 0.0385(4) Uani 1 1 d . . . . .
P2 P 0.81107(3) 0.26901(3) 0.07991(3) 0.01800(12) Uani 1 1 d . . . . .
P3 P 0.77121(3) 0.13951(3) -0.07029(3) 0.01662(11) Uani 1 1 d . . . . .
P4 P 0.79924(3) 0.37039(3) -0.09827(3) 0.02011(12) Uani 1 1 d . . . . .
Fe1 Fe 0.78328(2) 0.15253(2) 0.04802(2) 0.01475(9) Uani 1 1 d . . . . .
Fe2 Fe 0.79329(2) 0.25679(2) -0.03887(2) 0.01400(9) Uani 1 1 d . . . . .
Li1 Li 0.8008(2) 0.1955(2) 0.5080(2) 0.0293(8) Uani 1 1 d . . . . .
P1 P 0.76242(3) 0.04035(3) 0.10441(3) 0.02011(18) Uani 0.933(2) 1 d . . P B 1
C2 C 0.66065(19) -0.02409(16) 0.18872(16) 0.0506(7) Uani 1 1 d . . . C 1
H2A H 0.707793 -0.020999 0.230827 0.076 Uiso 1 1 calc R U . C 1
H2B H 0.607032 -0.023778 0.20301 0.076 Uiso 1 1 calc R U . C 1
H2C H 0.665251 -0.068787 0.163188 0.076 Uiso 1 1 calc R U . C 1
C3 C 0.65068(18) 0.10846(15) 0.18098(16) 0.0475(7) Uani 1 1 d . . . D 1
H3A H 0.697205 0.113206 0.223372 0.071 Uiso 1 1 calc R U . D 1
H3B H 0.649651 0.150662 0.150598 0.071 Uiso 1 1 calc R U . D 1
H3C H 0.596935 0.105083 0.194867 0.071 Uiso 1 1 calc R U . D 1
C4 C 0.59012(18) 0.0351(2) 0.07532(16) 0.0619(9) Uani 1 1 d . . . E 1
H4A H 0.591631 0.076283 0.044211 0.093 Uiso 1 1 calc R U . E 1
H4B H 0.59483 -0.009696 0.049965 0.093 Uiso 1 1 calc R U . E 1
H4C H 0.536612 0.035313 0.089786 0.093 Uiso 1 1 calc R U . E 1
C6 C 0.8726(2) -0.05111(17) 0.20256(18) 0.0599(8) Uani 1 1 d . . . F 1
H6A H 0.870673 -0.080355 0.160352 0.09 Uiso 1 1 calc R U . F 1
H6B H 0.92774 -0.057029 0.236043 0.09 Uiso 1 1 calc R U . F 1
H6C H 0.82781 -0.06674 0.224845 0.09 Uiso 1 1 calc R U . F 1
C7 C 0.86227(18) 0.07382(18) 0.24648(14) 0.0511(7) Uani 1 1 d . . . G 1
H7A H 0.853771 0.124507 0.232536 0.077 Uiso 1 1 calc R U . G 1
H7B H 0.81747 0.058424 0.268846 0.077 Uiso 1 1 calc R U . G 1
H7C H 0.9174 0.068135 0.280044 0.077 Uiso 1 1 calc R U . G 1
C8 C 0.93350(15) 0.05102(16) 0.15122(15) 0.0448(7) Uani 1 1 d . . . H 1
H8A H 0.93349 0.022347 0.109017 0.067 Uiso 1 1 calc R U . H 1
H8B H 0.92777 0.102157 0.138497 0.067 Uiso 1 1 calc R U . H 1
H8C H 0.986727 0.04334 0.186766 0.067 Uiso 1 1 calc R U . H 1
P1A P 0.7675(5) 0.0928(4) 0.1593(4) 0.022(2) Uani 0.067(2) 1 d . . P B 2

loop_
_atom_site_aniso_label
_atom_site_aniso_U_11
_atom_site_aniso_U_22
_atom_site_aniso_U_33
_atom_site_aniso_U_23
_atom_site_aniso_U_13
_atom_site_aniso_U_12
C1 0.0283(11) 0.0289(12) 0.0296(12) 0.0077(10) 0.0116(9) -0.0047(9)
C5 0.0306(12) 0.0290(12) 0.0268(11) 0.0083(9) 0.0071(9) 0.0048(9)
C9 0.0292(11) 0.0278(12) 0.0202(10) -0.0021(9) 0.0018(9) -0.0116(9)
C10 0.0451(15) 0.070(2) 0.0243(13) 0.0028(13) -0.0031(11) -0.0236(14)
C11 0.0414(14) 0.0286(13) 0.0519(16) -0.0075(12) 0.0079(12) -0.0172(11)
C12 0.0237(12) 0.0362(13) 0.0444(14) 0.0017(11) 0.0026(10) -0.0053(10)
C13 0.0324(12) 0.0185(11) 0.0270(11) -0.0045(9) 0.0108(9) 0.0014(9)
C14 0.0476(15) 0.0220(12) 0.0645(18) -0.0004(12) 0.0192(13) 0.0058(11)
C15 0.0286(12) 0.0330(12) 0.0346(12) -0.0039(10) 0.0123(10) 0.0018(10)
C16 0.0528(16) 0.0455(15) 0.0308(13) -0.0101(11) 0.0210(11) 0.0045(12)
C17 0.0225(10) 0.0157(10) 0.0270(11) 0.0002(8) 0.0090(8) 0.0011(8)
C18 0.0338(13) 0.0199(12) 0.0670(17) 0.0057(11) 0.0236(12) 0.0058(10)
C19 0.0244(11) 0.0421(14) 0.0312(12) -0.0038(10) 0.0084(9) -0.0004(10)
C20 0.0404(13) 0.0336(13) 0.0290(12) -0.0044(10) 0.0163(10) 0.0056(10)
C21 0.0220(10) 0.0167(10) 0.0209(10) -0.0027(8) 0.0030(8) -0.0025(8)
C22 0.0382(13) 0.0401(14) 0.0252(12) 0.0005(10) 0.0006(10) -0.0060(11)
C23 0.0292(12) 0.0202(11) 0.0411(13) -0.0003(10) 0.0025(10) -0.0074(9)
C24 0.0232(11) 0.0328(13) 0.0455(14) -0.0113(11) 0.0043(10) 0.0029(9)
C25 0.022(4) 0.029(3) 0.025(4) 0.010(3) 0.006(3) 0.001(2)
C26 0.054(3) 0.038(2) 0.062(3) 0.005(2) 0.034(2) 0.0097(19)
C27 0.029(2) 0.081(4) 0.043(2) 0.010(2) 0.0077(17) -0.006(2)
C28 0.042(2) 0.0296(19) 0.041(2) 0.0092(17) 0.0234(18) -0.0016(15)
C29 0.032(3) 0.017(3) 0.018(3) -0.001(2) 0.001(2) -0.0014(19)
C30 0.054(3) 0.052(3) 0.028(2) -0.0089(19) -0.009(2) -0.014(2)
C31 0.036(5) 0.036(5) 0.056(7) 0.036(4) -0.010(2) -0.0008(18)
C32 0.030(2) 0.053(3) 0.043(3) 0.013(3) 0.005(2) -0.004(2)
C33 0.089(3) 0.169(5) 0.126(4) 0.119(4) 0.065(3) 0.058(3)
C34 0.0333(13) 0.071(2) 0.0381(14) -0.0040(13) 0.0211(11) 0.0012(13)
C35 0.0360(14) 0.0436(15) 0.0625(18) -0.0187(14) 0.0213(13) 0.0042(11)
C36 0.056(2) 0.063(2) 0.122(3) 0.054(2) 0.035(2) 0.0263(17)
C37 0.046(2) 0.197(6) 0.185(6) -0.147(5) 0.038(3) -0.046(3)
C38 0.128(5) 0.043(2) 0.313(10) -0.073(4) 0.103(5) -0.030(3)
C39 0.159(5) 0.032(2) 0.216(6) -0.017(3) 0.104(5) 0.032(2)
C40 0.064(2) 0.109(4) 0.185(5) 0.090(4) 0.067(3) 0.060(2)
C41 0.0565(18) 0.085(2) 0.0456(17) -0.0332(17) 0.0173(14) -0.0150(17)
C42 0.0509(16) 0.0288(13) 0.072(2) -0.0053(13) 0.0251(15) -0.0157(12)
C43 0.0439(15) 0.0464(16) 0.0539(17) 0.0160(13) 0.0246(13) -0.0048(12)
C44 0.066(2) 0.135(4) 0.0287(15) -0.0081(19) 0.0218(15) 0.003(2)
O1 0.0366(10) 0.0665(13) 0.0424(10) 0.0212(9) 0.0215(8) 0.0099(9)
O2 0.0384(9) 0.0311(9) 0.0555(11) 0.0116(8) 0.0202(8) 0.0107(7)
O3 0.0556(14) 0.0652(16) 0.148(3) -0.0670(17) 0.0441(15) -0.0240(12)
O4 0.0586(13) 0.0304(11) 0.141(2) 0.0190(13) 0.0595(14) 0.0192(9)
O5 0.0467(10) 0.0374(10) 0.0334(9) -0.0112(7) 0.0138(8) -0.0074(8)
O6 0.0363(9) 0.0541(11) 0.0292(9) 0.0036(8) 0.0163(7) 0.0001(8)
P2 0.0230(3) 0.0156(2) 0.0154(2) -0.00205(19) 0.0047(2) -0.00351(19)
P3 0.0201(3) 0.0129(2) 0.0170(2) -0.00197(18) 0.00475(19) -0.00135(18)
P4 0.0249(3) 0.0158(2) 0.0202(3) 0.0037(2) 0.0065(2) 0.0000(2)
Fe1 0.01722(16) 0.01205(16) 0.01534(16) 0.00173(11) 0.00467(12) -0.00146(11)
Fe2 0.01724(16) 0.01086(15) 0.01419(15) 0.00092(11) 0.00441(12) -0.00112(11)
Li1 0.0317(19) 0.0232(18) 0.037(2) -0.0001(16) 0.0165(16) 0.0003(15)
P1 0.0267(3) 0.0157(3) 0.0193(3) 0.0026(2) 0.0083(2) -0.0019(2)
C2 0.0553(17) 0.0439(16) 0.0606(18) 0.0192(14) 0.0295(14) -0.0065(13)
C3 0.0503(16) 0.0489(16) 0.0518(16) 0.0085(13) 0.0287(13) 0.0119(13)
C4 0.0363(15) 0.104(3) 0.0457(17) 0.0081(17) 0.0107(13) -0.0194(16)
C6 0.0619(19) 0.0493(18) 0.069(2) 0.0307(16) 0.0175(16) 0.0177(15)
C7 0.0423(15) 0.076(2) 0.0327(14) -0.0082(14) 0.0041(12) -0.0046(14)
C8 0.0280(13) 0.0587(18) 0.0485(15) 0.0160(13) 0.0111(11) 0.0093(12)
P1A 0.037(5) 0.017(4) 0.016(4) 0.001(3) 0.013(3) 0.000(3)

loop_
_atom_type_symbol
_atom_type_description
_atom_type_scat_dispersion_real
_atom_type_scat_dispersion_imag
_atom_type_scat_source
C C 0.0181 0.0091 'International Tables Vol C Tables 4.2.6.8 and 6.1.1.4'
H H 0 0 'International Tables Vol C Tables 4.2.6.8 and 6.1.1.4'
O O 0.0492 0.0322 'International Tables Vol C Tables 4.2.6.8 and 6.1.1.4'
P P 0.2955 0.4335 'International Tables Vol C Tables 4.2.6.8 and 6.1.1.4'
Fe Fe -1.1336 3.1974 'International Tables Vol C Tables 4.2.6.8 and 6.1.1.4'
Li Li 0.0008 0.0003 'International Tables Vol C Tables 4.2.6.8 and 6.1.1.4'

loop_
_exptl_crystal_face_index_h
_exptl_crystal_face_index_k
_exptl_crystal_face_index_l
_exptl_crystal_face_perp_dist
1 -8 -9 0.2169
-1 8 9 0.2169
1 8 -9 0.1017
-10 1 0 0.1877
10 -1 0 0.2555
0 -10 6 0.1120
-6 -8 9 0.1426
9 -6 -5 0.2052
-1 9 -8 0.1158
3 9 -8 0.1402
-3 -11 5 0.1093

loop_
_geom_angle_atom_site_label_1
_geom_angle_atom_site_label_2
_geom_angle_atom_site_label_3
_geom_angle
_geom_angle_site_symmetry_1
_geom_angle_site_symmetry_3
_geom_angle_publ_flag
C4 C1 C2 109.1(2) . . ?
C4 C1 C3 107.7(2) . . ?
C2 C1 C3 107.5(2) . . ?
C4 C1 P1 104.75(16) . . ?
C2 C1 P1 112.43(17) . . ?
C3 C1 P1 115.08(16) . . ?
C7 C5 C6 109.9(2) . . ?
C7 C5 C8 107.4(2) . . ?
C6 C5 C8 107.5(2) . . ?
C7 C5 P1 116.10(17) . . ?
C6 C5 P1 111.26(19) . . ?
C8 C5 P1 104.09(15) . . ?
C10 C9 C12 107.7(2) . . ?
C10 C9 C11 109.5(2) . . ?
C12 C9 C11 107.89(19) . . ?
C10 C9 P2 113.20(15) . . ?
C12 C9 P2 105.06(15) . . ?
C11 C9 P2 113.11(16) . . ?
C9 C10 H10A 109.5 . . ?
C9 C10 H10B 109.5 . . ?
H10A C10 H10B 109.5 . . ?
C9 C10 H10C 109.5 . . ?
H10A C10 H10C 109.5 . . ?
H10B C10 H10C 109.5 . . ?
C9 C11 H11A 109.5 . . ?
C9 C11 H11B 109.5 . . ?
H11A C11 H11B 109.5 . . ?
C9 C11 H11C 109.5 . . ?
H11A C11 H11C 109.5 . . ?
H11B C11 H11C 109.5 . . ?
C9 C12 H12A 109.5 . . ?
C9 C12 H12B 109.5 . . ?
H12A C12 H12B 109.5 . . ?
C9 C12 H12C 109.5 . . ?
H12A C12 H12C 109.5 . . ?
H12B C12 H12C 109.5 . . ?
C16 C13 C15 108.97(19) . . ?
C16 C13 C14 109.8(2) . . ?
C15 C13 C14 107.4(2) . . ?
C16 C13 P2 113.00(16) . . ?
C15 C13 P2 103.89(14) . . ?
C14 C13 P2 113.36(16) . . ?
C13 C14 H14A 109.5 . . ?
C13 C14 H14B 109.5 . . ?
H14A C14 H14B 109.5 . . ?
C13 C14 H14C 109.5 . . ?
H14A C14 H14C 109.5 . . ?
H14B C14 H14C 109.5 . . ?
C13 C15 H15A 109.5 . . ?
C13 C15 H15B 109.5 . . ?
H15A C15 H15B 109.5 . . ?
C13 C15 H15C 109.5 . . ?
H15A C15 H15C 109.5 . . ?
H15B C15 H15C 109.5 . . ?
C13 C16 H16A 109.5 . . ?
C13 C16 H16B 109.5 . . ?
H16A C16 H16B 109.5 . . ?
C13 C16 H16C 109.5 . . ?
H16A C16 H16C 109.5 . . ?
H16B C16 H16C 109.5 . . ?
C19 C17 C20 107.87(17) . . ?
C19 C17 C18 108.09(19) . . ?
C20 C17 C18 109.40(19) . . ?
C19 C17 P3 104.60(14) . . ?
C20 C17 P3 112.95(14) . . ?
C18 C17 P3 113.57(14) . . ?
C17 C18 H18A 109.5 . . ?
C17 C18 H18B 109.5 . . ?
H18A C18 H18B 109.5 . . ?
C17 C18 H18C 109.5 . . ?
H18A C18 H18C 109.5 . . ?
H18B C18 H18C 109.5 . . ?
C17 C19 H19A 109.5 . . ?
C17 C19 H19B 109.5 . . ?
H19A C19 H19B 109.5 . . ?
C17 C19 H19C 109.5 . . ?
H19A C19 H19C 109.5 . . ?
H19B C19 H19C 109.5 . . ?
C17 C20 H20A 109.5 . . ?
C17 C20 H20B 109.5 . . ?
H20A C20 H20B 109.5 . . ?
C17 C20 H20C 109.5 . . ?
H20A C20 H20C 109.5 . . ?
H20B C20 H20C 109.5 . . ?
C23 C21 C24 108.21(18) . . ?
C23 C21 C22 108.26(18) . . ?
C24 C21 C22 108.61(19) . . ?
C23 C21 P3 112.57(14) . . ?
C24 C21 P3 105.34(14) . . ?
C22 C21 P3 113.64(15) . . ?
C21 C22 H22A 109.5 . . ?
C21 C22 H22B 109.5 . . ?
H22A C22 H22B 109.5 . . ?
C21 C22 H22C 109.5 . . ?
H22A C22 H22C 109.5 . . ?
H22B C22 H22C 109.5 . . ?
C21 C23 H23A 109.5 . . ?
C21 C23 H23B 109.5 . . ?
H23A C23 H23B 109.5 . . ?
C21 C23 H23C 109.5 . . ?
H23A C23 H23C 109.5 . . ?
H23B C23 H23C 109.5 . . ?
C21 C24 H24A 109.5 . . ?
C21 C24 H24B 109.5 . . ?
H24A C24 H24B 109.5 . . ?
C21 C24 H24C 109.5 . . ?
H24A C24 H24C 109.5 . . ?
H24B C24 H24C 109.5 . . ?
C26 C25 C28 113.1(7) . . ?
C26 C25 C27 104.3(6) . . ?
C28 C25 C27 101.2(6) . . ?
C26 C25 P4 118.4(6) . . ?
C28 C25 P4 116.2(6) . . ?
C27 C25 P4 100.0(5) . . ?
C25 C26 H26A 109.5 . . ?
C25 C26 H26B 109.5 . . ?
H26A C26 H26B 109.5 . . ?
C25 C26 H26C 109.5 . . ?
H26A C26 H26C 109.5 . . ?
H26B C26 H26C 109.5 . . ?
C25 C27 H27A 109.5 . . ?
C25 C27 H27B 109.5 . . ?
H27A C27 H27B 109.5 . . ?
C25 C27 H27C 109.5 . . ?
H27A C27 H27C 109.5 . . ?
H27B C27 H27C 109.5 . . ?
C25 C28 H28A 109.5 . . ?
C25 C28 H28B 109.5 . . ?
H28A C28 H28B 109.5 . . ?
C25 C28 H28C 109.5 . . ?
H28A C28 H28C 109.5 . . ?
H28B C28 H28C 109.5 . . ?
C32 C29 C31 115.8(8) . . ?
C32 C29 C30 105.1(5) . . ?
C31 C29 C30 104.1(7) . . ?
C32 C29 P4 109.2(4) . . ?
C31 C29 P4 113.2(6) . . ?
C30 C29 P4 108.7(4) . . ?
C29 C30 H30A 109.5 . . ?
C29 C30 H30B 109.5 . . ?
H30A C30 H30B 109.5 . . ?
C29 C30 H30C 109.5 . . ?
H30A C30 H30C 109.5 . . ?
H30B C30 H30C 109.5 . . ?
C29 C31 H31A 109.5 . . ?
C29 C31 H31B 109.5 . . ?
H31A C31 H31B 109.5 . . ?
C29 C31 H31C 109.5 . . ?
H31A C31 H31C 109.5 . . ?
H31B C31 H31C 109.5 . . ?
C29 C32 H32A 109.5 . . ?
C29 C32 H32B 109.5 . . ?
H32A C32 H32B 109.5 . . ?
C29 C32 H32C 109.5 . . ?
H32A C32 H32C 109.5 . . ?
H32B C32 H32C 109.5 . . ?
C27A C25A C28A 124.0(15) . . ?
C27A C25A C26A 104.7(14) . . ?
C28A C25A C26A 103.1(13) . . ?
C27A C25A P4 110.1(14) . . ?
C28A C25A P4 109.3(13) . . ?
C26A C25A P4 103.4(10) . . ?
C25A C26A H26D 109.5 . . ?
C25A C26A H26E 109.5 . . ?
H26D C26A H26E 109.5 . . ?
C25A C26A H26F 109.5 . . ?
H26D C26A H26F 109.5 . . ?
H26E C26A H26F 109.5 . . ?
C25A C27A H27D 109.5 . . ?
C25A C27A H27E 109.5 . . ?
H27D C27A H27E 109.5 . . ?
C25A C27A H27F 109.5 . . ?
H27D C27A H27F 109.5 . . ?
H27E C27A H27F 109.5 . . ?
C25A C28A H28D 109.5 . . ?
C25A C28A H28E 109.5 . . ?
H28D C28A H28E 109.5 . . ?
C25A C28A H28F 109.5 . . ?
H28D C28A H28F 109.5 . . ?
H28E C28A H28F 109.5 . . ?
C30A C29A C31A 118.9(17) . . ?
C30A C29A C32A 105.3(12) . . ?
C31A C29A C32A 88.4(12) . . ?
C30A C29A P4 132.9(13) . . ?
C31A C29A P4 105.2(13) . . ?
C32A C29A P4 91.1(7) . . ?
C29A C30A H30D 109.5 . . ?
C29A C30A H30E 109.5 . . ?
H30D C30A H30E 109.5 . . ?
C29A C30A H30F 109.5 . . ?
H30D C30A H30F 109.5 . . ?
H30E C30A H30F 109.5 . . ?
C29A C31A H31D 109.5 . . ?
C29A C31A H31E 109.5 . . ?
H31D C31A H31E 109.5 . . ?
C29A C31A H31F 109.5 . . ?
H31D C31A H31F 109.5 . . ?
H31E C31A H31F 109.5 . . ?
C29A C32A H32D 109.5 . . ?
C29A C32A H32E 109.5 . . ?
H32D C32A H32E 109.5 . . ?
C29A C32A H32F 109.5 . . ?
H32D C32A H32F 109.5 . . ?
H32E C32A H32F 109.5 . . ?
O1 C33 H33A 109.5 . . ?
O1 C33 H33B 109.5 . . ?
H33A C33 H33B 109.5 . . ?
O1 C33 H33C 109.5 . . ?
H33A C33 H33C 109.5 . . ?
H33B C33 H33C 109.5 . . ?
O1 C34 C35 107.6(2) . . ?
O1 C34 H34A 110.2 . . ?
C35 C34 H34A 110.2 . . ?
O1 C34 H34B 110.2 . . ?
C35 C34 H34B 110.2 . . ?
H34A C34 H34B 108.5 . . ?
O2 C35 C34 108.1(2) . . ?
O2 C35 H35A 110.1 . . ?
C34 C35 H35A 110.1 . . ?
O2 C35 H35B 110.1 . . ?
C34 C35 H35B 110.1 . . ?
H35A C35 H35B 108.4 . . ?
O2 C36 H36A 109.5 . . ?
O2 C36 H36B 109.5 . . ?
H36A C36 H36B 109.5 . . ?
O2 C36 H36C 109.5 . . ?
H36A C36 H36C 109.5 . . ?
H36B C36 H36C 109.5 . . ?
O3 C37 H37A 109.5 . . ?
O3 C37 H37B 109.5 . . ?
H37A C37 H37B 109.5 . . ?
O3 C37 H37C 109.5 . . ?
H37A C37 H37C 109.5 . . ?
H37B C37 H37C 109.5 . . ?
O3 C38 C39 107.3(4) . . ?
O3 C38 H38A 110.3 . . ?
C39 C38 H38A 110.3 . . ?
O3 C38 H38B 110.3 . . ?
C39 C38 H38B 110.3 . . ?
H38A C38 H38B 108.5 . . ?
O4 C39 C38 109.1(3) . . ?
O4 C39 H39A 109.9 . . ?
C38 C39 H39A 109.9 . . ?
O4 C39 H39B 109.9 . . ?
C38 C39 H39B 109.9 . . ?
H39A C39 H39B 108.3 . . ?
O4 C40 H40A 109.5 . . ?
O4 C40 H40B 109.5 . . ?
H40A C40 H40B 109.5 . . ?
O4 C40 H40C 109.5 . . ?
H40A C40 H40C 109.5 . . ?
H40B C40 H40C 109.5 . . ?
O5 C41 H41A 109.5 . . ?
O5 C41 H41B 109.5 . . ?
H41A C41 H41B 109.5 . . ?
O5 C41 H41C 109.5 . . ?
H41A C41 H41C 109.5 . . ?
H41B C41 H41C 109.5 . . ?
O5 C42 C43 107.1(2) . . ?
O5 C42 H42A 110.3 . . ?
C43 C42 H42A 110.3 . . ?
O5 C42 H42B 110.3 . . ?
C43 C42 H42B 110.3 . . ?
H42A C42 H42B 108.6 . . ?
O6 C43 C42 107.8(2) . . ?
O6 C43 H43A 110.2 . . ?
C42 C43 H43A 110.2 . . ?
O6 C43 H43B 110.2 . . ?
C42 C43 H43B 110.2 . . ?
H43A C43 H43B 108.5 . . ?
O6 C44 H44A 109.5 . . ?
O6 C44 H44B 109.5 . . ?
H44A C44 H44B 109.5 . . ?
O6 C44 H44C 109.5 . . ?
H44A C44 H44C 109.5 . . ?
H44B C44 H44C 109.5 . . ?
C34 O1 C33 111.3(2) . . ?
C34 O1 Li1 115.50(18) . . ?
C33 O1 Li1 126.5(2) . . ?
C35 O2 C36 111.4(2) . . ?
C35 O2 Li1 110.37(18) . . ?
C36 O2 Li1 126.21(19) . . ?
C38 O3 C37 111.2(4) . . ?
C38 O3 Li1 109.0(3) . . ?
C37 O3 Li1 127.8(3) . . ?
C40 O4 C39 113.7(3) . . ?
C40 O4 Li1 126.5(3) . . ?
C39 O4 Li1 113.1(3) . . ?
C42 O5 C41 112.8(2) . . ?
C42 O5 Li1 108.74(18) . . ?
C41 O5 Li1 126.31(19) . . ?
C43 O6 C44 111.9(2) . . ?
C43 O6 Li1 113.49(18) . . ?
C44 O6 Li1 123.1(2) . . ?
C9 P2 C13 110.50(10) . . ?
C9 P2 Fe1 123.45(7) . . ?
C13 P2 Fe1 116.32(7) . . ?
C9 P2 Fe2 117.41(7) . . ?
C13 P2 Fe2 113.51(7) . . ?
Fe1 P2 Fe2 69.996(17) . . ?
C17 P3 C21 110.66(9) . . ?
C17 P3 Fe2 117.43(6) . . ?
C21 P3 Fe2 123.23(6) . . ?
C17 P3 Fe1 113.92(7) . . ?
C21 P3 Fe1 115.66(6) . . ?
Fe2 P3 Fe1 69.870(17) . . ?
C29 P4 C25 108.5(3) . . ?
C25A P4 C29A 109.7(7) . . ?
C29 P4 Fe2 108.6(2) . . ?
C25 P4 Fe2 110.9(3) . . ?
C25A P4 Fe2 109.1(7) . . ?
C29A P4 Fe2 106.0(5) . . ?
P2 Fe1 P3 109.94(2) . . ?
P2 Fe1 P1 137.62(2) . . ?
P3 Fe1 P1 112.44(2) . . ?
P2 Fe1 P1A 103.94(18) . . ?
P3 Fe1 P1A 145.86(18) . . ?
P2 Fe1 Fe2 55.153(15) . . ?
P3 Fe1 Fe2 54.840(15) . . ?
P1 Fe1 Fe2 167.037(19) . . ?
P1A Fe1 Fe2 158.23(18) . . ?
P3 Fe2 P2 110.09(2) . . ?
P3 Fe2 P4 136.92(2) . . ?
P2 Fe2 P4 112.97(2) . . ?
P3 Fe2 Fe1 55.290(15) . . ?
P2 Fe2 Fe1 54.850(15) . . ?
P4 Fe2 Fe1 167.361(19) . . ?
O4 Li1 O6 102.08(17) . . ?
O4 Li1 O1 92.55(17) . . ?
O6 Li1 O1 161.8(2) . . ?
O4 Li1 O3 77.92(17) . . ?
O6 Li1 O3 92.49(18) . . ?
O1 Li1 O3 101.24(18) . . ?
O4 Li1 O5 93.95(18) . . ?
O6 Li1 O5 77.33(14) . . ?
O1 Li1 O5 91.02(16) . . ?
O3 Li1 O5 165.5(2) . . ?
O4 Li1 O2 160.9(2) . . ?
O6 Li1 O2 92.83(16) . . ?
O1 Li1 O2 75.50(13) . . ?
O3 Li1 O2 89.64(17) . . ?
O5 Li1 O2 101.04(16) . . ?
C1 P1 C5 108.74(10) . . ?
C1 P1 Fe1 113.10(7) . . ?
C5 P1 Fe1 106.25(7) . . ?
C1 C2 H2A 109.5 . . ?
C1 C2 H2B 109.5 . . ?
H2A C2 H2B 109.5 . . ?
C1 C2 H2C 109.5 . . ?
H2A C2 H2C 109.5 . . ?
H2B C2 H2C 109.5 . . ?
C1 C3 H3A 109.5 . . ?
C1 C3 H3B 109.5 . . ?
H3A C3 H3B 109.5 . . ?
C1 C3 H3C 109.5 . . ?
H3A C3 H3C 109.5 . . ?
H3B C3 H3C 109.5 . . ?
C1 C4 H4A 109.5 . . ?
C1 C4 H4B 109.5 . . ?
H4A C4 H4B 109.5 . . ?
C1 C4 H4C 109.5 . . ?
H4A C4 H4C 109.5 . . ?
H4B C4 H4C 109.5 . . ?
C5 C6 H6A 109.5 . . ?
C5 C6 H6B 109.5 . . ?
H6A C6 H6B 109.5 . . ?
C5 C6 H6C 109.5 . . ?
H6A C6 H6C 109.5 . . ?
H6B C6 H6C 109.5 . . ?
C5 C7 H7A 109.5 . . ?
C5 C7 H7B 109.5 . . ?
H7A C7 H7B 109.5 . . ?
C5 C7 H7C 109.5 . . ?
H7A C7 H7C 109.5 . . ?
H7B C7 H7C 109.5 . . ?
C5 C8 H8A 109.5 . . ?
C5 C8 H8B 109.5 . . ?
H8A C8 H8B 109.5 . . ?
C5 C8 H8C 109.5 . . ?
H8A C8 H8C 109.5 . . ?
H8B C8 H8C 109.5 . . ?
C5 P1A C1 109.7(4) . . ?
C5 P1A Fe1 103.7(3) . . ?
C1 P1A Fe1 109.4(4) . . ?

loop_
_geom_bond_atom_site_label_1
_geom_bond_atom_site_label_2
_geom_bond_distance
_geom_bond_site_symmetry_2
_geom_bond_publ_flag
C1 C4 1.522(4) . ?
C1 C2 1.529(3) . ?
C1 C3 1.531(4) . ?
C1 P1 1.910(2) . ?
C1 P1A 1.911(8) . ?
C5 C7 1.518(4) . ?
C5 C6 1.526(4) . ?
C5 C8 1.528(3) . ?
C5 P1A 1.887(8) . ?
C5 P1 1.911(2) . ?
C9 C10 1.530(3) . ?
C9 C12 1.531(3) . ?
C9 C11 1.536(3) . ?
C9 P2 1.900(2) . ?
C10 H10A 0.98 . ?
C10 H10B 0.98 . ?
C10 H10C 0.98 . ?
C11 H11A 0.98 . ?
C11 H11B 0.98 . ?
C11 H11C 0.98 . ?
C12 H12A 0.98 . ?
C12 H12B 0.98 . ?
C12 H12C 0.98 . ?
C13 C16 1.526(3) . ?
C13 C15 1.528(3) . ?
C13 C14 1.531(3) . ?
C13 P2 1.902(2) . ?
C14 H14A 0.98 . ?
C14 H14B 0.98 . ?
C14 H14C 0.98 . ?
C15 H15A 0.98 . ?
C15 H15B 0.98 . ?
C15 H15C 0.98 . ?
C16 H16A 0.98 . ?
C16 H16B 0.98 . ?
C16 H16C 0.98 . ?
C17 C19 1.526(3) . ?
C17 C20 1.530(3) . ?
C17 C18 1.532(3) . ?
C17 P3 1.900(2) . ?
C18 H18A 0.98 . ?
C18 H18B 0.98 . ?
C18 H18C 0.98 . ?
C19 H19A 0.98 . ?
C19 H19B 0.98 . ?
C19 H19C 0.98 . ?
C20 H20A 0.98 . ?
C20 H20B 0.98 . ?
C20 H20C 0.98 . ?
C21 C23 1.527(3) . ?
C21 C24 1.529(3) . ?
C21 C22 1.529(3) . ?
C21 P3 1.903(2) . ?
C22 H22A 0.98 . ?
C22 H22B 0.98 . ?
C22 H22C 0.98 . ?
C23 H23A 0.98 . ?
C23 H23B 0.98 . ?
C23 H23C 0.98 . ?
C24 H24A 0.98 . ?
C24 H24B 0.98 . ?
C24 H24C 0.98 . ?
C25 C26 1.466(11) . ?
C25 C28 1.506(10) . ?
C25 C27 1.671(10) . ?
C25 P4 1.901(10) . ?
C26 H26A 0.98 . ?
C26 H26B 0.98 . ?
C26 H26C 0.98 . ?
C27 H27A 0.98 . ?
C27 H27B 0.98 . ?
C27 H27C 0.98 . ?
C28 H28A 0.98 . ?
C28 H28B 0.98 . ?
C28 H28C 0.98 . ?
C29 C32 1.430(9) . ?
C29 C31 1.501(13) . ?
C29 C30 1.673(9) . ?
C29 P4 1.887(7) . ?
C30 H30A 0.98 . ?
C30 H30B 0.98 . ?
C30 H30C 0.98 . ?
C31 H31A 0.98 . ?
C31 H31B 0.98 . ?
C31 H31C 0.98 . ?
C32 H32A 0.98 . ?
C32 H32B 0.98 . ?
C32 H32C 0.98 . ?
C25A C27A 1.35(2) . ?
C25A C28A 1.47(2) . ?
C25A C26A 1.76(2) . ?
C25A P4 1.95(2) . ?
C26A H26D 0.98 . ?
C26A H26E 0.98 . ?
C26A H26F 0.98 . ?
C27A H27D 0.98 . ?
C27A H27E 0.98 . ?
C27A H27F 0.98 . ?
C28A H28D 0.98 . ?
C28A H28E 0.98 . ?
C28A H28F 0.98 . ?
C29A C30A 1.246(19) . ?
C29A C31A 1.60(3) . ?
C29A C32A 1.845(19) . ?
C29A P4 1.965(16) . ?
C30A H30D 0.98 . ?
C30A H30E 0.98 . ?
C30A H30F 0.98 . ?
C31A H31D 0.98 . ?
C31A H31E 0.98 . ?
C31A H31F 0.98 . ?
C32A H32D 0.98 . ?
C32A H32E 0.98 . ?
C32A H32F 0.98 . ?
C33 O1 1.419(4) . ?
C33 H33A 0.98 . ?
C33 H33B 0.98 . ?
C33 H33C 0.98 . ?
C34 O1 1.412(3) . ?
C34 C35 1.485(4) . ?
C34 H34A 0.99 . ?
C34 H34B 0.99 . ?
C35 O2 1.418(3) . ?
C35 H35A 0.99 . ?
C35 H35B 0.99 . ?
C36 O2 1.418(3) . ?
C36 H36A 0.98 . ?
C36 H36B 0.98 . ?
C36 H36C 0.98 . ?
C37 O3 1.422(5) . ?
C37 H37A 0.98 . ?
C37 H37B 0.98 . ?
C37 H37C 0.98 . ?
C38 O3 1.400(6) . ?
C38 C39 1.476(8) . ?
C38 H38A 0.99 . ?
C38 H38B 0.99 . ?
C39 O4 1.444(5) . ?
C39 H39A 0.99 . ?
C39 H39B 0.99 . ?
C40 O4 1.408(5) . ?
C40 H40A 0.98 . ?
C40 H40B 0.98 . ?
C40 H40C 0.98 . ?
C41 O5 1.422(3) . ?
C41 H41A 0.98 . ?
C41 H41B 0.98 . ?
C41 H41C 0.98 . ?
C42 O5 1.419(3) . ?
C42 C43 1.480(4) . ?
C42 H42A 0.99 . ?
C42 H42B 0.99 . ?
C43 O6 1.415(3) . ?
C43 H43A 0.99 . ?
C43 H43B 0.99 . ?
C44 O6 1.419(3) . ?
C44 H44A 0.98 . ?
C44 H44B 0.98 . ?
C44 H44C 0.98 . ?
O1 Li1 2.110(4) . ?
O2 Li1 2.196(4) . ?
O3 Li1 2.128(4) . ?
O4 Li1 2.068(4) . ?
O5 Li1 2.147(4) . ?
O6 Li1 2.083(4) . ?
P2 Fe1 2.2654(6) . ?
P2 Fe2 2.2738(6) . ?
P3 Fe2 2.2669(5) . ?
P3 Fe1 2.2794(6) . ?
P4 Fe2 2.4196(6) . ?
Fe1 P1 2.4176(6) . ?
Fe1 P1A 2.505(7) . ?
Fe1 Fe2 2.6034(4) . ?
C2 H2A 0.98 . ?
C2 H2B 0.98 . ?
C2 H2C 0.98 . ?
C3 H3A 0.98 . ?
C3 H3B 0.98 . ?
C3 H3C 0.98 . ?
C4 H4A 0.98 . ?
C4 H4B 0.98 . ?
C4 H4C 0.98 . ?
C6 H6A 0.98 . ?
C6 H6B 0.98 . ?
C6 H6C 0.98 . ?
C7 H7A 0.98 . ?
C7 H7B 0.98 . ?
C7 H7C 0.98 . ?
C8 H8A 0.98 . ?
C8 H8B 0.98 . ?
C8 H8C 0.98 . ?

loop_
_geom_torsion_atom_site_label_1
_geom_torsion_atom_site_label_2
_geom_torsion_atom_site_label_3
_geom_torsion_atom_site_label_4
_geom_torsion
_geom_torsion_site_symmetry_1
_geom_torsion_site_symmetry_2
_geom_torsion_site_symmetry_3
_geom_torsion_site_symmetry_4
_geom_torsion_publ_flag
O1 C34 C35 O2 -52.5(3) . . . . ?
O3 C38 C39 O4 -51.3(7) . . . . ?
O5 C42 C43 O6 -55.2(3) . . . . ?
C35 C34 O1 C33 -169.5(3) . . . . ?
C35 C34 O1 Li1 37.3(3) . . . . ?
C34 C35 O2 C36 -171.2(2) . . . . ?
C34 C35 O2 Li1 43.5(3) . . . . ?
C39 C38 O3 C37 -165.3(4) . . . . ?
C39 C38 O3 Li1 48.8(5) . . . . ?
C38 C39 O4 C40 -177.6(4) . . . . ?
C38 C39 O4 Li1 28.9(6) . . . . ?
C43 C42 O5 C41 -167.5(2) . . . . ?
C43 C42 O5 Li1 47.2(3) . . . . ?
C42 C43 O6 C44 -178.8(3) . . . . ?
C42 C43 O6 Li1 36.4(3) . . . . ?
C10 C9 P2 C13 67.3(2) . . . . ?
C12 C9 P2 C13 -175.45(14) . . . . ?
C11 C9 P2 C13 -58.02(19) . . . . ?
C10 C9 P2 Fe1 -77.2(2) . . . . ?
C12 C9 P2 Fe1 40.03(17) . . . . ?
C11 C9 P2 Fe1 157.47(14) . . . . ?
C10 C9 P2 Fe2 -160.35(17) . . . . ?
C12 C9 P2 Fe2 -43.11(17) . . . . ?
C11 C9 P2 Fe2 74.32(18) . . . . ?
C32 C29 P4 C25 162.1(6) . . . . ?
C31 C29 P4 C25 -67.2(8) . . . . ?
C30 C29 P4 C25 47.9(5) . . . . ?
C32 C29 P4 Fe2 41.5(5) . . . . ?
C31 C29 P4 Fe2 172.2(7) . . . . ?
C30 C29 P4 Fe2 -72.7(4) . . . . ?
